data_1538071
loop_
_publ_author_name
'Furrer, A.'
'Fischer, P.'
'Haelg, W.'
'Schlapbach, L.'

_publ_section_title
;
 Localization and diffusion of hydrogen in lanthanum-nickel compounds
;
_journal_name_full 'Hydrides for Energy Storage, Norway'
_journal_page_first 73
_journal_page_last 82
_journal_volume 1977
_journal_year 1978
_chemical_formula_sum 'D6 La Ni5'
_chemical_name_systematic 'La Ni5 D6'
_space_group_IT_number 157
_symmetry_space_group_name_Hall 'P 3 -2'
_symmetry_space_group_name_H-M 'P 3 1 m'
_cell_angle_alpha 90
_cell_angle_beta 90
_cell_angle_gamma 120
_cell_formula_units_Z 1
_cell_length_a 5.411
_cell_length_b 5.411
_cell_length_c 4.293
_cell_volume 108.855
_citation_journal_id_ASTM 40AOAU
_cod_data_source_file Furrer_40AOAU_1978_79.cif
_cod_data_source_block D6La1Ni5
_cod_original_cell_volume 108.8545
_cod_original_formula_sum 'D6 La1 Ni5'
_cod_database_code 1538071

loop_
_symmetry_equiv_pos_as_xyz
x,y,z
-y,x-y,z
-x+y,-x,z
y,x,z
-x,-x+y,z
x-y,-y,z

loop_
_atom_site_label
_atom_site_type_symbol
_atom_site_fract_x
_atom_site_fract_y
_atom_site_fract_z
_atom_site_occupancy
_atom_site_U_iso_or_equiv
Ni1 Ni 0.3333 0.6667 0.916 1 0.0
D1 D 0.474 0 0.046 1 0.0
La1 La 0 0 0 1 0.0
Ni2 Ni 0.482 0 0.444 1 0.0
D2 D 0.181 0.831 0.49 0.47 0.0
